data_7155620
loop_
_publ_author_name
'Chauhan, Dinesh Pratapsinh'
'Varma, Sreejith Jayasree J.'
'Gudem, Mahesh'
'Panigrahi, Nihar'
'Singh, Khushboo'
'Hazra, Anirban'
'Talukdar, Pinaki'

_publ_section_title
;
 Intramolecular cascade rearrangements of enynamine derived ketenimines:
 Access to acyclic and cyclic amidines
;
_journal_name_full 'Org. Biomol. Chem.'
_journal_paper_doi 10.1039/C7OB00499K
_journal_year 2017
_chemical_formula_sum 'C38 H34 N2 O2 S'
_chemical_formula_weight 582.73
_space_group_crystal_system monoclinic
_space_group_IT_number 14
_space_group_name_Hall '-P 2ybc'
_space_group_name_H-M_alt 'P 1 21/c 1'
_symmetry_space_group_name_Hall '-P 2ybc'
_symmetry_space_group_name_H-M 'P 1 21/c 1'
_atom_sites_solution_hydrogens geom
_audit_creation_method SHELXL-2014/6
_audit_update_record
;
2017-01-02 deposited with the CCDC.
2017-05-09 downloaded from the CCDC.
;
_cell_angle_alpha 90
_cell_angle_beta 91.594(10)
_cell_angle_gamma 90
_cell_formula_units_Z 4
_cell_length_a 12.375(4)
_cell_length_b 17.958(7)
_cell_length_c 14.179(6)
_cell_measurement_reflns_used 449
_cell_measurement_temperature 296(2)
_cell_measurement_theta_max 21.08
_cell_measurement_theta_min 2.27
_cell_volume 3150(2)
_computing_structure_refinement 'SHELXL-2014/6 (Sheldrick, 2014)'
_diffrn_ambient_temperature 296(2)
_diffrn_measured_fraction_theta_full 0.764
_diffrn_measured_fraction_theta_max 0.733
_diffrn_measurement_device_type 'Bruker APEX-II CCD'
_diffrn_radiation_type MoK\a
_diffrn_radiation_wavelength 0.71073
_diffrn_reflns_av_R_equivalents 0.1130
_diffrn_reflns_av_unetI/netI 0.1902
_diffrn_reflns_Laue_measured_fraction_full 0.764
_diffrn_reflns_Laue_measured_fraction_max 0.733
_diffrn_reflns_limit_h_max 15
_diffrn_reflns_limit_h_min -16
_diffrn_reflns_limit_k_max 23
_diffrn_reflns_limit_k_min -13
_diffrn_reflns_limit_l_max 18
_diffrn_reflns_limit_l_min -17
_diffrn_reflns_number 10213
_diffrn_reflns_point_group_measured_fraction_full 0.764
_diffrn_reflns_point_group_measured_fraction_max 0.733
_diffrn_reflns_theta_full 25.242
_diffrn_reflns_theta_max 28.282
_diffrn_reflns_theta_min 1.646
_exptl_absorpt_coefficient_mu 0.316
_exptl_crystal_density_diffrn 1.417
_exptl_crystal_description block
_exptl_crystal_F_000 1398
_refine_diff_density_max 0.463
_refine_diff_density_min -0.311
_refine_diff_density_rms 0.054
_refine_ls_extinction_method none
_refine_ls_goodness_of_fit_ref 0.912
_refine_ls_hydrogen_treatment constr
_refine_ls_matrix_type full
_refine_ls_number_parameters 389
_refine_ls_number_reflns 5734
_refine_ls_number_restraints 0
_refine_ls_restrained_S_all 0.912
_refine_ls_R_factor_all 0.2279
_refine_ls_R_factor_gt 0.0805
_refine_ls_shift/su_max 0.000
_refine_ls_shift/su_mean 0.000
_refine_ls_structure_factor_coef Fsqd
_refine_ls_weighting_details 'w=1/[\s^2^(Fo^2^)+(0.1000P)^2^+0.8470P] where P=(Fo^2^+2Fc^2^)/3'
_refine_ls_weighting_scheme calc
_refine_ls_wR_factor_gt 0.1721
_refine_ls_wR_factor_ref 0.2471
_reflns_Friedel_coverage 0.000
_reflns_number_gt 2133
_reflns_number_total 5734
_reflns_threshold_expression 'I > 2\s(I)'
_cod_data_source_file c7ob00499k3.cif
_cod_data_source_block 30
_cod_depositor_comments
;

2018-02-03
Z value fixed to be consistent with given formula
                 miguel
;
_cod_original_formula_units_Z 6
_cod_database_code 7155620
_shelx_space_group_comment
;
The symmetry employed for this shelxl refinement is uniquely defined
by the following loop, which should always be used as a source of
symmetry information in preference to the above space-group names.
They are only intended as comments.
;
_shelxl_version_number 2014/6

loop_
_space_group_symop_operation_xyz
'x, y, z'
'-x, y+1/2, -z+1/2'
'-x, -y, -z'
'x, -y-1/2, z-1/2'

loop_
_atom_site_label
_atom_site_type_symbol
_atom_site_fract_x
_atom_site_fract_y
_atom_site_fract_z
_atom_site_U_iso_or_equiv
_atom_site_adp_type
_atom_site_occupancy
_atom_site_site_symmetry_order
_atom_site_calc_flag
_atom_site_refinement_flags_posn
_atom_site_refinement_flags_adp
S1 S 0.84703(11) 0.42124(7) 0.16028(12) 0.0365(4) Uani 1 1 d . .
O1 O 0.9173(3) 0.4181(2) 0.2422(3) 0.0534(12) Uani 1 1 d . .
O2 O 0.8314(3) 0.49383(19) 0.1181(4) 0.0520(13) Uani 1 1 d . .
N2 N 0.5677(3) 0.3729(2) 0.2454(4) 0.0333(12) Uani 1 1 d . .
N1 N 0.7344(3) 0.3789(2) 0.1795(4) 0.0339(12) Uani 1 1 d . .
C16 C 0.6691(4) 0.4875(3) 0.2698(5) 0.0347(15) Uani 1 1 d . .
H16 H 0.6414 0.5270 0.2344 0.042 Uiso 1 1 calc R U
C15 C 0.6582(4) 0.4110(3) 0.2289(4) 0.0306(13) Uani 1 1 d . .
C9 C 0.3798(4) 0.4168(3) 0.2257(5) 0.0395(16) Uani 1 1 d . .
C2 C 0.5486(4) 0.2435(3) 0.2979(5) 0.0369(16) Uani 1 1 d . .
C32 C 0.8994(4) 0.3614(3) 0.0747(5) 0.0380(15) Uani 1 1 d . .
C26 C 0.7228(4) 0.5821(3) 0.3829(5) 0.0377(14) Uani 1 1 d . .
C1 C 0.5527(4) 0.2952(3) 0.2128(5) 0.0388(15) Uani 1 1 d . .
H1A H 0.6121 0.2810 0.1734 0.047 Uiso 1 1 calc R U
H1B H 0.4861 0.2911 0.1755 0.047 Uiso 1 1 calc R U
C17 C 0.7145(5) 0.5027(3) 0.3513(5) 0.0381(15) Uani 1 1 d . .
C14 C 0.3899(5) 0.4541(3) 0.1411(5) 0.0453(17) Uani 1 1 d . .
H14 H 0.4568 0.4733 0.1253 0.054 Uiso 1 1 calc R U
C7 C 0.4565(5) 0.2026(3) 0.3144(5) 0.0469(17) Uani 1 1 d . .
H7 H 0.3968 0.2069 0.2733 0.056 Uiso 1 1 calc R U
C8 C 0.4746(4) 0.4052(3) 0.2917(4) 0.0386(15) Uani 1 1 d . .
H8A H 0.4954 0.4526 0.3193 0.046 Uiso 1 1 calc R U
H8B H 0.4535 0.3725 0.3425 0.046 Uiso 1 1 calc R U
C20 C 0.8366(7) 0.4510(3) 0.5536(6) 0.060(2) Uani 1 1 d . .
C37 C 0.9071(5) 0.2856(3) 0.0922(5) 0.0513(18) Uani 1 1 d . .
H37 H 0.8809 0.2652 0.1474 0.062 Uiso 1 1 calc R U
C10 C 0.2787(4) 0.3906(3) 0.2503(5) 0.0469(18) Uani 1 1 d . .
H10 H 0.2695 0.3667 0.3077 0.056 Uiso 1 1 calc R U
C27 C 0.7853(5) 0.6315(3) 0.3338(5) 0.0522(19) Uani 1 1 d . .
H27 H 0.8244 0.6148 0.2828 0.063 Uiso 1 1 calc R U
C11 C 0.1914(5) 0.4007(3) 0.1878(6) 0.058(2) Uani 1 1 d . .
H11 H 0.1237 0.3831 0.2036 0.070 Uiso 1 1 calc R U
C21 C 0.7355(6) 0.4342(3) 0.5140(5) 0.0531(18) Uani 1 1 d . .
C35 C 0.9958(5) 0.2694(4) -0.0562(6) 0.056(2) Uani 1 1 d . .
C3 C 0.6369(6) 0.2360(3) 0.3582(6) 0.0548(19) Uani 1 1 d . .
H3 H 0.7002 0.2619 0.3466 0.066 Uiso 1 1 calc R U
C30 C 0.6668(5) 0.6079(3) 0.4585(5) 0.0529(19) Uani 1 1 d . .
H30 H 0.6270 0.5747 0.4939 0.063 Uiso 1 1 calc R U
C13 C 0.3024(5) 0.4634(3) 0.0799(6) 0.0557(19) Uani 1 1 d . .
H13 H 0.3108 0.4882 0.0229 0.067 Uiso 1 1 calc R U
C23 C 0.6749(7) 0.4048(3) 0.6641(7) 0.074(3) Uani 1 1 d . .
H23 H 0.6206 0.3886 0.7033 0.089 Uiso 1 1 calc R U
C33 C 0.9379(4) 0.3918(3) -0.0080(5) 0.0464(16) Uani 1 1 d . .
H33 H 0.9320 0.4426 -0.0202 0.056 Uiso 1 1 calc R U
C28 C 0.7903(5) 0.7060(3) 0.3598(6) 0.059(2) Uani 1 1 d . .
H28 H 0.8347 0.7386 0.3278 0.070 Uiso 1 1 calc R U
C29 C 0.7296(5) 0.7313(3) 0.4328(6) 0.058(2) Uani 1 1 d . .
H29 H 0.7302 0.7817 0.4479 0.070 Uiso 1 1 calc R U
C6 C 0.4519(7) 0.1554(3) 0.3915(6) 0.062(2) Uani 1 1 d . .
H6 H 0.3898 0.1279 0.4021 0.074 Uiso 1 1 calc R U
C34 C 0.9857(5) 0.3437(4) -0.0724(6) 0.062(2) Uani 1 1 d . .
H34 H 1.0115 0.3633 -0.1282 0.074 Uiso 1 1 calc R U
C12 C 0.2035(5) 0.4364(3) 0.1027(6) 0.061(2) Uani 1 1 d . .
H12 H 0.1446 0.4419 0.0611 0.073 Uiso 1 1 calc R U
C22 C 0.6505(6) 0.4107(3) 0.5626(6) 0.072(2) Uani 1 1 d . .
H22 H 0.5835 0.3993 0.5349 0.087 Uiso 1 1 calc R U
C31 C 0.6686(6) 0.6835(3) 0.4833(5) 0.062(2) Uani 1 1 d . .
H31 H 0.6287 0.7007 0.5335 0.074 Uiso 1 1 calc R U
C18 C 0.7653(6) 0.4440(3) 0.4137(5) 0.057(2) Uani 1 1 d . .
H18 H 0.7682 0.3959 0.3811 0.069 Uiso 1 1 calc R U
C36 C 0.9554(5) 0.2403(3) 0.0244(6) 0.060(2) Uani 1 1 d . .
H36 H 0.9599 0.1892 0.0347 0.072 Uiso 1 1 calc R U
C5 C 0.5401(8) 0.1497(4) 0.4520(6) 0.075(2) Uani 1 1 d . .
H5 H 0.5370 0.1183 0.5040 0.091 Uiso 1 1 calc R U
C25 C 0.8606(6) 0.4451(4) 0.6507(6) 0.068(2) Uani 1 1 d . .
H25 H 0.9286 0.4559 0.6768 0.082 Uiso 1 1 calc R U
C24 C 0.7755(8) 0.4222(4) 0.7043(6) 0.076(2) Uani 1 1 d . .
H24 H 0.7856 0.4182 0.7694 0.091 Uiso 1 1 calc R U
C19 C 0.8839(5) 0.4661(4) 0.4608(6) 0.065(2) Uani 1 1 d . .
H19A H 0.9418 0.4324 0.4446 0.078 Uiso 1 1 calc R U
H19B H 0.9046 0.5176 0.4513 0.078 Uiso 1 1 calc R U
C4 C 0.6315(7) 0.1890(4) 0.4375(7) 0.079(3) Uani 1 1 d . .
H4 H 0.6903 0.1849 0.4796 0.095 Uiso 1 1 calc R U
C38 C 1.0498(6) 0.2191(4) -0.1266(7) 0.088(3) Uani 1 1 d . .
H38A H 1.1117 0.1958 -0.0970 0.133 Uiso 1 1 calc R U
H38B H 1.0723 0.2481 -0.1794 0.133 Uiso 1 1 calc R U
H38C H 0.9996 0.1815 -0.1480 0.133 Uiso 1 1 calc R U

loop_
_atom_site_aniso_label
_atom_site_aniso_U_11
_atom_site_aniso_U_22
_atom_site_aniso_U_33
_atom_site_aniso_U_23
_atom_site_aniso_U_13
_atom_site_aniso_U_12
S1 0.0300(8) 0.0444(8) 0.0350(11) -0.0043(6) -0.0014(8) -0.0035(6)
O1 0.035(2) 0.082(3) 0.043(4) -0.015(2) -0.009(2) 0.0033(19)
O2 0.055(3) 0.040(2) 0.062(4) 0.0020(19) 0.008(2) -0.0031(17)
N2 0.025(2) 0.033(2) 0.042(4) -0.0071(19) 0.003(2) 0.0039(18)
N1 0.026(2) 0.040(2) 0.036(4) -0.0045(19) -0.006(2) -0.0004(18)
C16 0.030(3) 0.037(3) 0.037(5) -0.001(2) -0.003(3) 0.002(2)
C15 0.028(3) 0.037(3) 0.027(4) -0.002(2) -0.009(3) 0.004(2)
C9 0.027(3) 0.035(3) 0.056(5) -0.005(3) 0.005(3) 0.001(2)
C2 0.031(3) 0.029(3) 0.050(5) -0.007(2) -0.002(3) 0.002(2)
C32 0.025(3) 0.044(3) 0.045(5) -0.002(3) 0.000(3) -0.001(2)
C26 0.037(3) 0.038(3) 0.038(5) -0.004(2) 0.000(3) 0.004(2)
C1 0.036(3) 0.041(3) 0.039(5) -0.012(2) -0.005(3) 0.000(2)
C17 0.040(4) 0.041(3) 0.033(5) -0.008(2) -0.007(3) 0.003(2)
C14 0.041(4) 0.047(3) 0.048(6) 0.005(3) 0.002(4) -0.005(3)
C7 0.051(4) 0.037(3) 0.053(5) -0.006(3) 0.008(3) 0.001(3)
C8 0.033(3) 0.042(3) 0.040(5) -0.003(2) -0.003(3) 0.003(2)
C20 0.096(6) 0.045(4) 0.040(6) 0.002(3) 0.020(5) 0.020(3)
C37 0.051(4) 0.057(4) 0.046(6) -0.002(3) 0.009(4) 0.002(3)
C10 0.031(4) 0.041(3) 0.069(6) 0.002(3) 0.009(4) 0.005(2)
C27 0.049(4) 0.048(4) 0.060(6) 0.000(3) 0.016(4) -0.001(3)
C11 0.027(4) 0.044(4) 0.103(8) -0.003(3) 0.004(4) -0.004(3)
C21 0.077(5) 0.045(4) 0.038(5) -0.005(3) 0.006(4) 0.006(3)
C35 0.047(4) 0.066(4) 0.054(6) -0.020(3) 0.008(4) -0.001(3)
C3 0.057(5) 0.057(4) 0.049(6) -0.003(3) -0.017(4) 0.003(3)
C30 0.069(4) 0.039(3) 0.052(6) 0.002(3) 0.017(4) -0.009(3)
C13 0.052(4) 0.057(4) 0.058(6) 0.000(3) -0.009(4) 0.009(3)
C23 0.110(7) 0.044(4) 0.069(7) 0.013(3) 0.036(5) 0.006(4)
C33 0.044(4) 0.051(3) 0.044(5) 0.000(3) 0.007(3) -0.005(3)
C28 0.059(4) 0.045(4) 0.072(7) 0.001(3) 0.012(4) -0.018(3)
C29 0.076(5) 0.037(3) 0.062(6) -0.006(3) 0.002(4) -0.001(3)
C6 0.091(6) 0.046(4) 0.049(6) -0.002(3) 0.019(5) -0.003(3)
C34 0.055(4) 0.075(5) 0.057(7) -0.009(4) 0.018(4) -0.009(3)
C12 0.044(4) 0.047(4) 0.091(8) -0.006(4) -0.019(4) 0.008(3)
C22 0.096(6) 0.045(4) 0.078(8) 0.013(3) 0.030(5) 0.002(3)
C31 0.096(5) 0.039(3) 0.053(6) -0.008(3) 0.028(4) -0.010(3)
C18 0.092(5) 0.050(4) 0.029(5) -0.003(3) -0.024(4) 0.014(3)
C36 0.056(4) 0.046(4) 0.079(7) -0.008(3) 0.015(4) 0.001(3)
C5 0.128(7) 0.049(4) 0.051(7) 0.001(3) 0.016(6) 0.009(4)
C25 0.083(6) 0.075(5) 0.045(7) 0.001(3) -0.014(5) 0.017(4)
C24 0.121(7) 0.058(4) 0.050(6) 0.002(4) 0.020(6) 0.017(4)
C19 0.060(5) 0.078(5) 0.056(7) 0.000(4) -0.004(4) 0.005(3)
C4 0.104(7) 0.066(5) 0.066(8) 0.008(4) -0.028(5) 0.027(5)
C38 0.087(6) 0.102(6) 0.077(8) -0.045(5) 0.031(5) -0.009(4)

loop_
_atom_type_symbol
_atom_type_description
_atom_type_scat_dispersion_real
_atom_type_scat_dispersion_imag
_atom_type_scat_source
C C 0.0033 0.0016 'International Tables Vol C Tables 4.2.6.8 and 6.1.1.4'
H H 0.0000 0.0000 'International Tables Vol C Tables 4.2.6.8 and 6.1.1.4'
N N 0.0061 0.0033 'International Tables Vol C Tables 4.2.6.8 and 6.1.1.4'
O O 0.0106 0.0060 'International Tables Vol C Tables 4.2.6.8 and 6.1.1.4'
Cl Cl 0.1484 0.1585 'International Tables Vol C Tables 4.2.6.8 and 6.1.1.4'
S S 0.1246 0.1234 'International Tables Vol C Tables 4.2.6.8 and 6.1.1.4'

loop_
_geom_angle_atom_site_label_1
_geom_angle_atom_site_label_2
_geom_angle_atom_site_label_3
_geom_angle
O1 S1 O2 116.2(3)
O1 S1 N1 110.6(3)
O2 S1 N1 112.8(2)
O1 S1 C32 108.0(3)
O2 S1 C32 108.3(3)
N1 S1 C32 99.5(2)
C15 N2 C8 123.3(4)
C15 N2 C1 121.7(4)
C8 N2 C1 114.9(4)
C15 N1 S1 120.9(3)
C17 C16 C15 124.8(5)
C17 C16 H16 117.6
C15 C16 H16 117.6
N1 C15 N2 118.8(4)
N1 C15 C16 123.3(4)
N2 C15 C16 117.9(4)
C14 C9 C10 119.0(6)
C14 C9 C8 121.5(5)
C10 C9 C8 119.5(6)
C3 C2 C7 119.2(6)
C3 C2 C1 120.5(5)
C7 C2 C1 120.2(6)
C33 C32 C37 121.0(6)
C33 C32 S1 118.9(4)
C37 C32 S1 120.1(5)
C30 C26 C27 118.7(5)
C30 C26 C17 121.5(5)
C27 C26 C17 119.7(5)
N2 C1 C2 109.5(5)
N2 C1 H1A 109.8
C2 C1 H1A 109.8
N2 C1 H1B 109.8
C2 C1 H1B 109.8
H1A C1 H1B 108.2
C16 C17 C26 119.5(5)
C16 C17 C18 122.6(5)
C26 C17 C18 117.9(6)
C9 C14 C13 121.1(6)
C9 C14 H14 119.5
C13 C14 H14 119.5
C6 C7 C2 120.7(7)
C6 C7 H7 119.7
C2 C7 H7 119.7
N2 C8 C9 112.8(5)
N2 C8 H8A 109.0
C9 C8 H8A 109.0
N2 C8 H8B 109.0
C9 C8 H8B 109.0
H8A C8 H8B 107.8
C21 C20 C25 123.0(7)
C21 C20 C19 93.1(7)
C25 C20 C19 143.8(8)
C32 C37 C36 118.3(7)
C32 C37 H37 120.8
C36 C37 H37 120.8
C9 C10 C11 119.0(6)
C9 C10 H10 120.5
C11 C10 H10 120.5
C26 C27 C28 120.5(6)
C26 C27 H27 119.8
C28 C27 H27 119.8
C12 C11 C10 121.2(6)
C12 C11 H11 119.4
C10 C11 H11 119.4
C22 C21 C20 124.7(8)
C22 C21 C18 138.2(8)
C20 C21 C18 96.7(6)
C36 C35 C34 118.9(6)
C36 C35 C38 120.2(7)
C34 C35 C38 120.9(7)
C2 C3 C4 120.0(7)
C2 C3 H3 120.0
C4 C3 H3 120.0
C26 C30 C31 121.1(6)
C26 C30 H30 119.4
C31 C30 H30 119.4
C14 C13 C12 120.0(7)
C14 C13 H13 120.0
C12 C13 H13 120.0
C24 C23 C22 122.9(7)
C24 C23 H23 118.5
C22 C23 H23 118.5
C32 C33 C34 117.9(6)
C32 C33 H33 121.0
C34 C33 H33 121.0
C29 C28 C27 119.9(6)
C29 C28 H28 120.1
C27 C28 H28 120.1
C28 C29 C31 120.7(6)
C28 C29 H29 119.6
C31 C29 H29 119.6
C5 C6 C7 119.3(7)
C5 C6 H6 120.3
C7 C6 H6 120.3
C35 C34 C33 122.3(7)
C35 C34 H34 118.9
C33 C34 H34 118.9
C13 C12 C11 119.6(7)
C13 C12 H12 120.2
C11 C12 H12 120.2
C21 C22 C23 112.6(8)
C21 C22 H22 123.7
C23 C22 H22 123.7
C29 C31 C30 119.0(6)
C29 C31 H31 120.5
C30 C31 H31 120.5
C21 C18 C17 122.3(6)
C21 C18 C19 83.3(5)
C17 C18 C19 115.1(5)
C21 C18 H18 111.1
C17 C18 H18 111.1
C19 C18 H18 111.1
C35 C36 C37 121.6(6)
C35 C36 H36 119.2
C37 C36 H36 119.2
C4 C5 C6 121.3(8)
C4 C5 H5 119.4
C6 C5 H5 119.4
C24 C25 C20 114.7(8)
C24 C25 H25 122.6
C20 C25 H25 122.6
C23 C24 C25 122.0(9)
C23 C24 H24 119.0
C25 C24 H24 119.0
C20 C19 C18 86.9(5)
C20 C19 H19A 114.2
C18 C19 H19A 114.2
C20 C19 H19B 114.2
C18 C19 H19B 114.2
H19A C19 H19B 111.3
C5 C4 C3 119.4(8)
C5 C4 H4 120.3
C3 C4 H4 120.3
C35 C38 H38A 109.5
C35 C38 H38B 109.5
H38A C38 H38B 109.5
C35 C38 H38C 109.5
H38A C38 H38C 109.5
H38B C38 H38C 109.5

loop_
_geom_bond_atom_site_label_1
_geom_bond_atom_site_label_2
_geom_bond_distance
S1 O1 1.433(5)
S1 O2 1.445(4)
S1 N1 1.618(4)
S1 C32 1.759(6)
N2 C15 1.339(6)
N2 C8 1.462(6)
N2 C1 1.480(6)
N1 C15 1.322(6)
C16 C17 1.299(9)
C16 C15 1.495(7)
C16 H16 0.9300
C9 C14 1.383(9)
C9 C10 1.391(7)
C9 C8 1.495(8)
C2 C3 1.376(9)
C2 C7 1.381(7)
C2 C1 1.525(9)
C32 C33 1.389(9)
C32 C37 1.387(7)
C26 C30 1.374(8)
C26 C27 1.378(8)
C26 C17 1.497(7)
C1 H1A 0.9700
C1 H1B 0.9700
C17 C18 1.504(9)
C14 C13 1.380(9)
C14 H14 0.9300
C7 C6 1.386(10)
C7 H7 0.9300
C8 H8A 0.9700
C8 H8B 0.9700
C20 C21 1.389(10)
C20 C25 1.405(10)
C20 C19 1.481(10)
C37 C36 1.406(9)
C37 H37 0.9300
C10 C11 1.390(9)
C10 H10 0.9300
C27 C28 1.389(8)
C27 H27 0.9300
C11 C12 1.377(11)
C11 H11 0.9300
C21 C22 1.342(9)
C21 C18 1.489(10)
C35 C36 1.364(10)
C35 C34 1.359(8)
C35 C38 1.515(9)
C3 C4 1.409(11)
C3 H3 0.9300
C30 C31 1.402(7)
C30 H30 0.9300
C13 C12 1.365(9)
C13 H13 0.9300
C23 C24 1.390(11)
C23 C22 1.467(11)
C23 H23 0.9300
C33 C34 1.401(9)
C33 H33 0.9300
C28 C29 1.374(9)
C28 H28 0.9300
C29 C31 1.360(8)
C29 H29 0.9300
C6 C5 1.374(11)
C6 H6 0.9300
C34 H34 0.9300
C12 H12 0.9300
C22 H22 0.9300
C31 H31 0.9300
C18 C19 1.644(10)
C18 H18 0.9800
C36 H36 0.9300
C5 C4 1.353(10)
C5 H5 0.9300
C25 C24 1.380(10)
C25 H25 0.9300
C24 H24 0.9300
C19 H19A 0.9700
C19 H19B 0.9700
C4 H4 0.9300
C38 H38A 0.9600
C38 H38B 0.9600
C38 H38C 0.9600
